data_2242780
loop_
_publ_author_name
'Chkirate, Karim'
'Kansiz, Sevgi'
'Karrouchi, Khalid'
'Mague, Joel T.'
'Dege, Necmi'
'Essassi, El Mokhtar'

_publ_section_title
;
 Crystal structure and Hirshfeld surface analysis of a new benzodiazepine
 derivative:
 4-dichloromethyl-2,3-dihydro-1<i>H</i>-1,5-benzodiazepin-2-one
;
_journal_coeditor_code XU5953
_journal_issue 1
_journal_name_full 'Acta Crystallographica Section E'
_journal_page_first 33
_journal_page_last 37
_journal_paper_doi 10.1107/S205698901801681X
_journal_volume 75
_journal_year 2019
_chemical_formula_iupac 'C10 H8 Cl2 N2 O'
_chemical_formula_moiety 'C10 H8 Cl2 N2 O'
_chemical_formula_sum 'C10 H8 Cl2 N2 O'
_chemical_formula_weight 243.08
_chemical_name_systematic
;
4-Dichloromethyl-2,3-dihydro-1<i>H</i>-1,5-benzodiazepin-2-one
;
_space_group_crystal_system monoclinic
_space_group_IT_number 14
_space_group_name_Hall '-P 2yn'
_space_group_name_H-M_alt 'P 1 21/n 1'
_symmetry_space_group_name_Hall '-P 2yn'
_symmetry_space_group_name_H-M 'P 1 21/n 1'
_atom_sites_solution_hydrogens difmap
_atom_sites_solution_primary direct
_atom_sites_solution_secondary difmap
_audit_creation_method SHELXL-2018/1
_cell_angle_alpha 90
_cell_angle_beta 95.7400(10)
_cell_angle_gamma 90
_cell_formula_units_Z 4
_cell_length_a 12.1783(6)
_cell_length_b 5.7217(3)
_cell_length_c 14.8258(7)
_cell_measurement_reflns_used 7262
_cell_measurement_temperature 150(2)
_cell_measurement_theta_max 74.5618
_cell_measurement_theta_min 2.9957
_cell_volume 1027.89(9)
_computing_cell_refinement
;
<i>SAINT</i> (Bruker, 2016)
;
_computing_data_collection
;
<i>APEX3</i> (Bruker, 2016)
;
_computing_data_reduction
;
<i>SAINT</i> (Bruker, 2016)
;
_computing_molecular_graphics
;
<i>DIAMOND</i> (Brandenburg & Putz, 2012) and Mercury (Macrae <i>et
al.</i>,  2008)
;
_computing_publication_material
;
<i>SHELXTL</i> (Sheldrick, 2008)
;
_computing_structure_refinement
;
<i>SHELXL2018</i> (Sheldrick, 2015<i>b</i>)
;
_computing_structure_solution
;
<i>SHELXT</i> (Sheldrick, 2015<i>a</i>)
;
_diffrn_ambient_temperature 150(2)
_diffrn_detector_area_resol_mean 10.4167
_diffrn_measured_fraction_theta_full 0.991
_diffrn_measured_fraction_theta_max 0.976
_diffrn_measurement_device_type 'Bruker D8 VENTURE PHOTON 100 CMOS'
_diffrn_measurement_method '\w scans'
_diffrn_radiation_monochromator mirror
_diffrn_radiation_type CuK\a
_diffrn_radiation_wavelength 1.54178
_diffrn_reflns_av_R_equivalents 0.0275
_diffrn_reflns_av_unetI/netI 0.0246
_diffrn_reflns_limit_h_max 15
_diffrn_reflns_limit_h_min -15
_diffrn_reflns_limit_k_max 7
_diffrn_reflns_limit_k_min -6
_diffrn_reflns_limit_l_max 17
_diffrn_reflns_limit_l_min -18
_diffrn_reflns_number 7403
_diffrn_reflns_theta_full 69.000
_diffrn_reflns_theta_max 74.554
_diffrn_reflns_theta_min 4.484
_diffrn_source 'INCOATEC I\mS micro-focus source'
_exptl_absorpt_coefficient_mu 5.461
_exptl_absorpt_correction_T_max 0.51
_exptl_absorpt_correction_T_min 0.36
_exptl_absorpt_correction_type multi-scan
_exptl_absorpt_process_details
;
(<i>SADABS</i>; Krause <i>et al.</i>, 2015)
;
_exptl_crystal_colour colourless
_exptl_crystal_density_diffrn 1.571
_exptl_crystal_density_method 'not measured'
_exptl_crystal_description block
_exptl_crystal_F_000 496
_exptl_crystal_size_max 0.328
_exptl_crystal_size_mid 0.241
_exptl_crystal_size_min 0.142
_refine_diff_density_max 0.323
_refine_diff_density_min -0.307
_refine_ls_extinction_coef 0.0137(7)
_refine_ls_extinction_expression Fc^*^=kFc[1+0.001xFc^2^\l^3^/sin(2\q)]^-1/4^
_refine_ls_extinction_method
;
<i>SHELXL2018</i> (Sheldrick, 2015<i>b</i>)
;
_refine_ls_goodness_of_fit_ref 1.045
_refine_ls_hydrogen_treatment refall
_refine_ls_matrix_type full
_refine_ls_number_parameters 169
_refine_ls_number_reflns 2051
_refine_ls_number_restraints 0
_refine_ls_restrained_S_all 1.045
_refine_ls_R_factor_all 0.0285
_refine_ls_R_factor_gt 0.0282
_refine_ls_shift/su_max 0.001
_refine_ls_shift/su_mean 0.000
_refine_ls_structure_factor_coef Fsqd
_refine_ls_weighting_details 'w=1/[\s^2^(Fo^2^)+(0.0392P)^2^+0.5990P] where P=(Fo^2^+2Fc^2^)/3'
_refine_ls_weighting_scheme calc
_refine_ls_wR_factor_gt 0.0735
_refine_ls_wR_factor_ref 0.0737
_reflns_number_gt 2020
_reflns_number_total 2051
_reflns_threshold_expression 'I > 2\s(I)'
_cod_data_source_file xu5953sup1.cif
_cod_data_source_block I
_cod_database_code 2242780
_shelx_space_group_comment
;
The symmetry employed for this shelxl refinement is uniquely defined
by the following loop, which should always be used as a source of
symmetry information in preference to the above space-group names.
They are only intended as comments.
;
_shelx_estimated_absorpt_t_min 0.267
_shelx_estimated_absorpt_t_max 0.511

loop_
_symmetry_equiv_pos_as_xyz
'x, y, z'
'-x+1/2, y+1/2, -z+1/2'
'-x, -y, -z'
'x-1/2, -y-1/2, z-1/2'

loop_
_atom_site_type_symbol
_atom_site_label
_atom_site_fract_x
_atom_site_fract_y
_atom_site_fract_z
_atom_site_U_iso_or_equiv
_atom_site_adp_type
_atom_site_calc_flag
_atom_site_occupancy
Cl Cl1 0.09759(3) -0.04560(6) 0.60350(3) 0.02813(14) Uani d 1
Cl Cl2 0.08781(3) 0.37781(6) 0.71005(2) 0.02306(14) Uani d 1
O O1 0.40917(8) -0.0195(2) 0.59019(7) 0.0239(2) Uani d 1
N N1 0.38241(9) 0.2146(2) 0.46776(8) 0.0168(3) Uani d 1
H H1 0.4316(17) 0.132(4) 0.4445(14) 0.031(5) Uiso d 1
N N2 0.16589(9) 0.4612(2) 0.47917(8) 0.0146(2) Uani d 1
C C1 0.25109(10) 0.5411(2) 0.42893(9) 0.0140(3) Uani d 1
C C2 0.22893(11) 0.7435(3) 0.37666(9) 0.0181(3) Uani d 1
H H2 0.1585(16) 0.826(4) 0.3825(13) 0.030(5) Uiso d 1
C C3 0.30118(12) 0.8234(3) 0.31737(10) 0.0210(3) Uani d 1
H H3 0.2849(15) 0.963(3) 0.2844(13) 0.021(4) Uiso d 1
C C4 0.39584(12) 0.6952(3) 0.30557(10) 0.0220(3) Uani d 1
H H4 0.4448(16) 0.745(3) 0.2612(13) 0.025(4) Uiso d 1
C C5 0.41957(11) 0.4960(3) 0.35629(9) 0.0187(3) Uani d 1
H H5 0.4819(17) 0.403(3) 0.3483(13) 0.026(5) Uiso d 1
C C6 0.35036(11) 0.4207(2) 0.42047(9) 0.0144(3) Uani d 1
C C7 0.36854(10) 0.1586(3) 0.55461(9) 0.0168(3) Uani d 1
C C8 0.30141(11) 0.3298(3) 0.60421(9) 0.0182(3) Uani d 1
H H8A 0.3361(17) 0.485(4) 0.6036(14) 0.032(5) Uiso d 1
H H8B 0.2984(15) 0.268(3) 0.6639(14) 0.024(4) Uiso d 1
C C9 0.18779(10) 0.3589(2) 0.55513(9) 0.0139(3) Uani d 1
C C10 0.09010(11) 0.2661(2) 0.59849(9) 0.0166(3) Uani d 1
H H10 0.0224(15) 0.308(3) 0.5653(12) 0.016(4) Uiso d 1

loop_
_atom_site_aniso_label
_atom_site_aniso_U_11
_atom_site_aniso_U_22
_atom_site_aniso_U_33
_atom_site_aniso_U_12
_atom_site_aniso_U_13
_atom_site_aniso_U_23
Cl1 0.0370(2) 0.0167(2) 0.0315(2) -0.00336(14) 0.00773(16) -0.00190(14)
Cl2 0.0278(2) 0.0245(2) 0.0190(2) -0.00043(13) 0.01315(14) -0.00376(13)
O1 0.0217(5) 0.0304(6) 0.0204(5) 0.0108(4) 0.0055(4) 0.0079(4)
N1 0.0161(5) 0.0205(6) 0.0145(6) 0.0065(5) 0.0052(4) 0.0004(5)
N2 0.0135(5) 0.0151(6) 0.0156(5) 0.0019(4) 0.0042(4) -0.0011(4)
C1 0.0135(6) 0.0159(7) 0.0129(6) -0.0013(5) 0.0027(5) -0.0012(5)
C2 0.0187(6) 0.0172(7) 0.0183(7) 0.0011(5) 0.0019(5) -0.0001(5)
C3 0.0257(7) 0.0172(7) 0.0201(7) -0.0044(6) 0.0015(5) 0.0029(6)
C4 0.0198(7) 0.0273(8) 0.0196(7) -0.0087(6) 0.0051(5) 0.0013(6)
C5 0.0136(6) 0.0252(7) 0.0180(7) -0.0019(5) 0.0043(5) -0.0010(6)
C6 0.0134(6) 0.0171(6) 0.0129(6) -0.0005(5) 0.0013(5) -0.0019(5)
C7 0.0119(6) 0.0233(7) 0.0151(6) 0.0025(5) 0.0012(5) 0.0005(5)
C8 0.0142(6) 0.0281(8) 0.0125(6) 0.0044(5) 0.0019(5) -0.0015(6)
C9 0.0132(6) 0.0153(6) 0.0136(6) 0.0024(5) 0.0034(5) -0.0025(5)
C10 0.0166(6) 0.0177(7) 0.0162(6) 0.0014(5) 0.0055(5) 0.0010(5)

loop_
_atom_type_symbol
_atom_type_description
_atom_type_scat_dispersion_real
_atom_type_scat_dispersion_imag
_atom_type_scat_source
C C 0.0181 0.0091 'International Tables Vol C Tables 4.2.6.8 and 6.1.1.4'
H H 0.0000 0.0000 'International Tables Vol C Tables 4.2.6.8 and 6.1.1.4'
Cl Cl 0.3639 0.7018 'International Tables Vol C Tables 4.2.6.8 and 6.1.1.4'
N N 0.0311 0.0180 'International Tables Vol C Tables 4.2.6.8 and 6.1.1.4'
O O 0.0492 0.0322 'International Tables Vol C Tables 4.2.6.8 and 6.1.1.4'

loop_
_geom_angle_atom_site_label_1
_geom_angle_atom_site_label_2
_geom_angle_atom_site_label_3
_geom_angle
C7 N1 C6 128.15(12)
C7 N1 H1 114.2(14)
C6 N1 H1 115.4(14)
C9 N2 C1 121.01(11)
C2 C1 C6 118.27(12)
C2 C1 N2 116.55(11)
C6 C1 N2 124.84(12)
C3 C2 C1 121.60(13)
C3 C2 H2 120.6(12)
C1 C2 H2 117.7(12)
C2 C3 C4 119.59(14)
C2 C3 H3 119.6(11)
C4 C3 H3 120.8(11)
C5 C4 C3 119.84(13)
C5 C4 H4 120.1(12)
C3 C4 H4 120.1(12)
C4 C5 C6 121.12(13)
C4 C5 H5 121.6(12)
C6 C5 H5 117.3(12)
C5 C6 N1 116.14(12)
C5 C6 C1 119.36(13)
N1 C6 C1 124.31(12)
O1 C7 N1 121.44(13)
O1 C7 C8 122.85(13)
N1 C7 C8 115.71(12)
C9 C8 C7 110.57(11)
C9 C8 H8A 105.7(12)
C7 C8 H8A 109.1(12)
C9 C8 H8B 111.6(11)
C7 C8 H8B 106.6(12)
H8A C8 H8B 113.3(17)
N2 C9 C10 115.81(11)
N2 C9 C8 125.35(12)
C10 C9 C8 118.82(12)
C9 C10 Cl2 110.96(10)
C9 C10 Cl1 109.31(9)
Cl2 C10 Cl1 109.03(7)
C9 C10 H10 111.8(11)
Cl2 C10 H10 107.3(10)
Cl1 C10 H10 108.4(11)

loop_
_geom_bond_atom_site_label_1
_geom_bond_atom_site_label_2
_geom_bond_distance
Cl1 C10 1.7868(15)
Cl2 C10 1.7761(14)
O1 C7 1.2288(18)
N1 C7 1.3539(18)
N1 C6 1.4068(18)
N1 H1 0.86(2)
N2 C9 1.2737(18)
N2 C1 1.4124(17)
C1 C2 1.405(2)
C1 C6 1.4080(18)
C2 C3 1.382(2)
C2 H2 0.99(2)
C3 C4 1.392(2)
C3 H3 0.95(2)
C4 C5 1.380(2)
C4 H4 0.97(2)
C5 C6 1.4006(19)
C5 H5 0.94(2)
C7 C8 1.5130(19)
C8 C9 1.5068(18)
C8 H8A 0.99(2)
C8 H8B 0.96(2)
C9 C10 1.5045(18)
C10 H10 0.949(18)

loop_
_geom_hbond_atom_site_label_D
_geom_hbond_atom_site_label_H
_geom_hbond_atom_site_label_A
_geom_hbond_site_symmetry_A
_geom_hbond_distance_DH
_geom_hbond_distance_HA
_geom_hbond_distance_DA
_geom_hbond_angle_DHA
_geom_hbond_publ_flag
N1 H1 O1 3_656 0.86(2) 2.15(2) 2.977(2) 160(2) yes
C3 H3 Cg1 2 0.95(2) 2.66(2) 3.450(2) 142.0(10) yes

loop_
_geom_torsion_atom_site_label_1
_geom_torsion_atom_site_label_2
_geom_torsion_atom_site_label_3
_geom_torsion_atom_site_label_4
_geom_torsion
C9 N2 C1 C2 -147.75(13)
C9 N2 C1 C6 39.04(19)
C6 C1 C2 C3 0.7(2)
N2 C1 C2 C3 -172.94(13)
C1 C2 C3 C4 3.1(2)
C2 C3 C4 C5 -3.2(2)
C3 C4 C5 C6 -0.6(2)
C4 C5 C6 N1 179.62(13)
C4 C5 C6 C1 4.4(2)
C7 N1 C6 C5 146.34(14)
C7 N1 C6 C1 -38.7(2)
C2 C1 C6 C5 -4.42(19)
N2 C1 C6 C5 168.68(12)
C2 C1 C6 N1 -179.21(12)
N2 C1 C6 N1 -6.1(2)
C6 N1 C7 O1 -173.53(13)
C6 N1 C7 C8 5.9(2)
O1 C7 C8 C9 -122.19(15)
N1 C7 C8 C9 58.41(16)
C1 N2 C9 C10 -175.53(11)
C1 N2 C9 C8 5.9(2)
C7 C8 C9 N2 -70.12(18)
C7 C8 C9 C10 111.35(14)
N2 C9 C10 Cl2 -124.87(11)
C8 C9 C10 Cl2 53.79(15)
N2 C9 C10 Cl1 114.86(12)
C8 C9 C10 Cl1 -66.48(14)

_cod_database_fobs_code 2242780
